data_2223948
loop_
_publ_author_name
'Wang, Shi'
'Ding, Xuehua'
'He, Wenrui'
'Huang, Wei'

_publ_section_title
;
 <i>cis</i>-Diaquabis(2,2',2''-tripyridylamine)zinc(II)
 bis(perchlorate)
;
_journal_coeditor_code NK2005
_journal_issue 11
_journal_name_full 'Acta Crystallographica Section E'
_journal_page_first m1424
_journal_paper_doi 10.1107/S1600536809042688
_journal_volume 65
_journal_year 2009
_chemical_formula_iupac '[Zn (C15 H12 N4)2 (H2 O)2] (Cl O4)2'
_chemical_formula_moiety 'C30 H28 N8 O2 Zn 2+, 2(Cl O4 -)'
_chemical_formula_sum 'C30 H28 Cl2 N8 O10 Zn'
_chemical_formula_weight 796.89
_chemical_name_systematic
;
<i>cis</i>-Diaquabis(2,2',2''-tripyridylamine)zinc(II) bis(perchlorate)
;
_space_group_IT_number 15
_symmetry_cell_setting monoclinic
_symmetry_space_group_name_Hall '-C 2yc'
_symmetry_space_group_name_H-M 'C 1 2/c 1'
_atom_sites_solution_hydrogens geom
_atom_sites_solution_primary direct
_atom_sites_solution_secondary difmap
_audit_creation_method SHELXL-97
_cell_angle_alpha 90.00
_cell_angle_beta 121.689(3)
_cell_angle_gamma 90.00
_cell_formula_units_Z 4
_cell_length_a 18.687(3)
_cell_length_b 19.305(4)
_cell_length_c 10.8910(19)
_cell_measurement_reflns_used 7889
_cell_measurement_temperature 200(2)
_cell_measurement_theta_max 27.8955
_cell_measurement_theta_min 2.1845
_cell_volume 3343.2(11)
_computing_cell_refinement 'SAINT (Bruker, 2007)'
_computing_data_collection 'SMART (Bruker, 2007)'
_computing_data_reduction 'SAINT (Bruker, 2007)'
_computing_molecular_graphics 'DIAMOND (Brandenburg, 1999)'
_computing_publication_material 'SHELXTL (Sheldrick, 2008)'
_computing_structure_refinement 'SHELXTL (Sheldrick, 2008)'
_computing_structure_solution 'SHELXTL (Sheldrick, 2008)'
_diffrn_ambient_temperature 200(2)
_diffrn_detector_area_resol_mean 8.366
_diffrn_measured_fraction_theta_full 0.996
_diffrn_measured_fraction_theta_max 0.996
_diffrn_measurement_device_type 'Bruker SMART CCD area-detector'
_diffrn_measurement_method 'phi and omega scans'
_diffrn_radiation_monochromator graphite
_diffrn_radiation_source 'fine-focus sealed tube'
_diffrn_radiation_type MoK\a
_diffrn_radiation_wavelength 0.71073
_diffrn_reflns_av_R_equivalents 0.0684
_diffrn_reflns_av_sigmaI/netI 0.0945
_diffrn_reflns_limit_h_max 21
_diffrn_reflns_limit_h_min -22
_diffrn_reflns_limit_k_max 22
_diffrn_reflns_limit_k_min -18
_diffrn_reflns_limit_l_max 12
_diffrn_reflns_limit_l_min -12
_diffrn_reflns_number 7752
_diffrn_reflns_theta_full 25.03
_diffrn_reflns_theta_max 25.03
_diffrn_reflns_theta_min 2.11
_exptl_absorpt_coefficient_mu 0.964
_exptl_absorpt_correction_T_max 0.825
_exptl_absorpt_correction_T_min 0.775
_exptl_absorpt_correction_type multi-scan
_exptl_absorpt_process_details '(SADABS; Sheldrick, 1996)'
_exptl_crystal_colour colorless
_exptl_crystal_density_diffrn 1.583
_exptl_crystal_density_method 'not measured'
_exptl_crystal_description Block
_exptl_crystal_F_000 1632
_exptl_crystal_size_max 0.35
_exptl_crystal_size_mid 0.22
_exptl_crystal_size_min 0.20
_refine_diff_density_max 0.861
_refine_diff_density_min -0.413
_refine_ls_extinction_method none
_refine_ls_goodness_of_fit_ref 0.915
_refine_ls_hydrogen_treatment mixed
_refine_ls_matrix_type full
_refine_ls_number_parameters 239
_refine_ls_number_reflns 2940
_refine_ls_number_restraints 2
_refine_ls_restrained_S_all 0.915
_refine_ls_R_factor_all 0.0882
_refine_ls_R_factor_gt 0.0568
_refine_ls_shift/su_max 0.000
_refine_ls_shift/su_mean 0.000
_refine_ls_structure_factor_coef Fsqd
_refine_ls_weighting_details 'calc w=1/[\s^2^(Fo^2^)+(0.0705P)^2^+0.0000P] where P=(Fo^2^+2Fc^2^)/3'
_refine_ls_weighting_scheme calc
_refine_ls_wR_factor_gt 0.1320
_refine_ls_wR_factor_ref 0.1432
_reflns_number_gt 1861
_reflns_number_total 2940
_reflns_threshold_expression >2sigma(I)
_cod_data_source_file nk2005.cif
_cod_data_source_block I
_cod_original_sg_symbol_H-M 'C 2/c'
_cod_database_code 2223948
_cod_database_fobs_code 2223948

loop_
_symmetry_equiv_pos_as_xyz
'x, y, z'
'-x, y, -z+1/2'
'x+1/2, y+1/2, z'
'-x+1/2, y+1/2, -z+1/2'
'-x, -y, -z'
'x, -y, z-1/2'
'-x+1/2, -y+1/2, -z'
'x+1/2, -y+1/2, z-1/2'

loop_
_atom_site_type_symbol
_atom_site_label
_atom_site_fract_x
_atom_site_fract_y
_atom_site_fract_z
_atom_site_U_iso_or_equiv
_atom_site_adp_type
_atom_site_calc_flag
_atom_site_refinement_flags
_atom_site_occupancy
_atom_site_disorder_assembly
_atom_site_disorder_group
N N1 0.5518(2) 0.28833(19) 0.9789(4) 0.0386(9) Uani d . 1 . .
C C1 0.5611(3) 0.2247(2) 1.0527(5) 0.0419(12) Uani d . 1 . .
C C2 0.5981(3) 0.2230(3) 1.1989(5) 0.0560(15) Uani d . 1 . .
H H2 0.6182 0.2634 1.2530 0.067 Uiso calc R 1 . .
C C3 0.6054(4) 0.1604(3) 1.2652(6) 0.0726(19) Uani d . 1 . .
H H3 0.6305 0.1579 1.3648 0.087 Uiso calc R 1 . .
C C4 0.5750(4) 0.1018(3) 1.1816(7) 0.0750(19) Uani d . 1 . .
H H4 0.5783 0.0591 1.2237 0.090 Uiso calc R 1 . .
C C5 0.5400(4) 0.1072(3) 1.0366(6) 0.0612(16) Uani d . 1 . .
H H5 0.5209 0.0671 0.9811 0.073 Uiso calc R 1 . .
N N2 0.5317(2) 0.16820(19) 0.9694(4) 0.0428(10) Uani d . 1 . .
C C6 0.6036(3) 0.2977(2) 0.9218(5) 0.0382(11) Uani d . 1 . .
C C7 0.6595(3) 0.3515(3) 0.9666(5) 0.0533(14) Uani d . 1 . .
H H7 0.6629 0.3836 1.0331 0.064 Uiso calc R 1 . .
C C8 0.7103(3) 0.3570(3) 0.9116(6) 0.0670(17) Uani d . 1 . .
H H8 0.7474 0.3940 0.9378 0.080 Uiso calc R 1 . .
C C9 0.7060(3) 0.3072(3) 0.8166(6) 0.0598(16) Uani d . 1 . .
H H9 0.7410 0.3096 0.7799 0.072 Uiso calc R 1 . .
C C10 0.6500(3) 0.2550(3) 0.7783(5) 0.0455(12) Uani d . 1 . .
H H10 0.6476 0.2211 0.7155 0.055 Uiso calc R 1 . .
N N3 0.5972(2) 0.25002(18) 0.8277(4) 0.0350(9) Uani d . 1 . .
Zn Zn1 0.5000 0.17445(4) 0.7500 0.0376(3) Uani d S 1 . .
O O1W 0.4117(3) 0.0899(2) 0.7028(5) 0.0598(10) Uani d D 1 . .
H H1W 0.387(4) 0.066(3) 0.626(5) 0.10(3) Uiso d D 1 . .
H H2W 0.384(4) 0.088(3) 0.742(6) 0.10(3) Uiso d D 1 . .
C C11 0.5002(3) 0.3407(2) 0.9806(5) 0.0416(12) Uani d . 1 . .
N N4 0.4849(3) 0.3960(2) 0.8930(4) 0.0573(12) Uani d . 1 . .
C C12 0.4310(3) 0.4453(3) 0.8870(6) 0.0569(15) Uani d . 1 . .
H H12 0.4197 0.4841 0.8288 0.068 Uiso calc R 1 . .
C C13 0.3930(4) 0.4387(3) 0.9659(7) 0.0664(17) Uani d . 1 . .
H H13 0.3549 0.4717 0.9595 0.080 Uiso calc R 1 . .
C C14 0.4128(4) 0.3824(3) 1.0536(6) 0.0696(17) Uani d . 1 . .
H H14 0.3890 0.3776 1.1097 0.084 Uiso calc R 1 . .
C C15 0.4662(3) 0.3336(2) 1.0602(5) 0.0494(13) Uani d . 1 . .
H H15 0.4790 0.2953 1.1200 0.059 Uiso calc R 1 . .
Cl Cl1 0.79396(8) 0.44302(7) 0.37729(14) 0.0488(4) Uani d . 1 . .
O O2 0.8198(5) 0.3778(3) 0.3894(6) 0.200(4) Uani d . 1 . .
O O3 0.7209(4) 0.4465(5) 0.3674(8) 0.222(4) Uani d . 1 . .
O O4 0.8513(5) 0.4778(3) 0.4996(5) 0.159(3) Uani d . 1 . .
O O5 0.7854(3) 0.4721(3) 0.2524(4) 0.1048(17) Uani d . 1 . .

loop_
_atom_site_aniso_label
_atom_site_aniso_U_11
_atom_site_aniso_U_22
_atom_site_aniso_U_33
_atom_site_aniso_U_12
_atom_site_aniso_U_13
_atom_site_aniso_U_23
N1 0.048(2) 0.032(2) 0.036(2) 0.0059(18) 0.022(2) -0.0005(17)
C1 0.051(3) 0.040(3) 0.041(3) 0.015(2) 0.028(3) 0.008(2)
C2 0.071(4) 0.056(4) 0.044(3) 0.023(3) 0.032(3) 0.008(3)
C3 0.103(5) 0.078(5) 0.049(4) 0.027(4) 0.049(4) 0.018(3)
C4 0.119(6) 0.057(4) 0.074(4) 0.027(4) 0.067(4) 0.029(3)
C5 0.094(5) 0.040(3) 0.071(4) 0.012(3) 0.058(4) 0.014(3)
N2 0.060(3) 0.034(2) 0.048(3) 0.007(2) 0.037(2) 0.0080(19)
C6 0.034(3) 0.035(3) 0.033(3) 0.003(2) 0.009(2) 0.007(2)
C7 0.050(3) 0.047(3) 0.043(3) -0.003(3) 0.011(3) 0.002(3)
C8 0.041(3) 0.065(4) 0.067(4) -0.016(3) 0.009(3) 0.015(3)
C9 0.034(3) 0.076(4) 0.064(4) 0.002(3) 0.022(3) 0.024(3)
C10 0.045(3) 0.048(3) 0.046(3) 0.007(3) 0.027(3) 0.011(2)
N3 0.035(2) 0.033(2) 0.037(2) 0.0035(17) 0.0185(19) 0.0030(17)
Zn1 0.0483(5) 0.0296(4) 0.0440(5) 0.000 0.0307(4) 0.000
O1W 0.077(3) 0.049(3) 0.071(3) -0.019(2) 0.051(3) -0.009(2)
C11 0.042(3) 0.034(3) 0.033(3) 0.009(2) 0.009(2) -0.002(2)
N4 0.054(3) 0.056(3) 0.048(3) 0.008(2) 0.018(2) -0.004(2)
C12 0.055(4) 0.049(3) 0.055(4) 0.015(3) 0.020(3) 0.005(3)
C13 0.071(4) 0.056(4) 0.078(4) 0.023(3) 0.044(4) 0.000(3)
C14 0.087(5) 0.069(4) 0.069(4) 0.017(4) 0.053(4) 0.006(3)
C15 0.074(4) 0.036(3) 0.044(3) 0.021(3) 0.035(3) 0.010(2)
Cl1 0.0522(8) 0.0533(9) 0.0487(8) 0.0061(6) 0.0319(7) 0.0047(6)
O2 0.349(10) 0.089(4) 0.096(4) 0.114(6) 0.070(5) 0.005(3)
O3 0.115(5) 0.399(12) 0.223(8) 0.073(6) 0.138(6) 0.137(8)
O4 0.281(8) 0.097(4) 0.063(3) -0.065(5) 0.066(4) -0.025(3)
O5 0.093(3) 0.166(5) 0.057(3) -0.016(3) 0.040(3) 0.027(3)

loop_
_atom_type_symbol
_atom_type_description
_atom_type_scat_dispersion_real
_atom_type_scat_dispersion_imag
_atom_type_scat_source
C C 0.0033 0.0016 'International Tables Vol C Tables 4.2.6.8 and 6.1.1.4'
H H 0.0000 0.0000 'International Tables Vol C Tables 4.2.6.8 and 6.1.1.4'
N N 0.0061 0.0033 'International Tables Vol C Tables 4.2.6.8 and 6.1.1.4'
O O 0.0106 0.0060 'International Tables Vol C Tables 4.2.6.8 and 6.1.1.4'
Cl Cl 0.1484 0.1585 'International Tables Vol C Tables 4.2.6.8 and 6.1.1.4'
Zn Zn 0.2839 1.4301 'International Tables Vol C Tables 4.2.6.8 and 6.1.1.4'

loop_
_geom_angle_atom_site_label_1
_geom_angle_atom_site_label_2
_geom_angle_atom_site_label_3
_geom_angle_site_symmetry_1
_geom_angle_site_symmetry_3
_geom_angle
_geom_angle_publ_flag
C11 N1 C6 . . 123.2(4) ?
C11 N1 C1 . . 119.6(4) ?
C6 N1 C1 . . 116.7(4) ?
N2 C1 C2 . . 123.2(5) ?
N2 C1 N1 . . 115.8(4) ?
C2 C1 N1 . . 121.0(5) ?
C1 C2 C3 . . 118.9(5) ?
C1 C2 H2 . . 120.6 ?
C3 C2 H2 . . 120.6 ?
C4 C3 C2 . . 118.9(5) ?
C4 C3 H3 . . 120.6 ?
C2 C3 H3 . . 120.6 ?
C5 C4 C3 . . 119.0(5) ?
C5 C4 H4 . . 120.5 ?
C3 C4 H4 . . 120.5 ?
N2 C5 C4 . . 123.0(5) ?
N2 C5 H5 . . 118.5 ?
C4 C5 H5 . . 118.5 ?
C1 N2 C5 . . 116.9(4) ?
C1 N2 Zn1 . . 119.0(3) ?
C5 N2 Zn1 . . 122.6(3) ?
N3 C6 C7 . . 122.7(5) ?
N3 C6 N1 . . 116.3(4) ?
C7 C6 N1 . . 120.9(5) ?
C8 C7 C6 . . 118.6(5) ?
C8 C7 H7 . . 120.7 ?
C6 C7 H7 . . 120.7 ?
C7 C8 C9 . . 119.5(5) ?
C7 C8 H8 . . 120.2 ?
C9 C8 H8 . . 120.2 ?
C10 C9 C8 . . 118.7(5) ?
C10 C9 H9 . . 120.6 ?
C8 C9 H9 . . 120.6 ?
N3 C10 C9 . . 122.5(5) ?
N3 C10 H10 . . 118.7 ?
C9 C10 H10 . . 118.7 ?
C6 N3 C10 . . 117.8(4) ?
C6 N3 Zn1 . . 119.5(3) ?
C10 N3 Zn1 . . 122.6(3) ?
N3 Zn1 N3 . 2_656 93.45(19) ?
N3 Zn1 N2 . 2_656 99.25(14) ?
N3 Zn1 N2 2_656 2_656 85.21(14) ?
N3 Zn1 N2 . . 85.21(14) ?
N3 Zn1 N2 2_656 . 99.25(14) ?
N2 Zn1 N2 2_656 . 173.5(2) ?
N3 Zn1 O1W . . 171.28(15) ?
N3 Zn1 O1W 2_656 . 92.16(15) ?
N2 Zn1 O1W 2_656 . 87.87(16) ?
N2 Zn1 O1W . . 87.30(16) ?
N3 Zn1 O1W . 2_656 92.16(15) ?
N3 Zn1 O1W 2_656 2_656 171.28(15) ?
N2 Zn1 O1W 2_656 2_656 87.30(16) ?
N2 Zn1 O1W . 2_656 87.87(16) ?
O1W Zn1 O1W . 2_656 83.1(2) ?
Zn1 O1W H1W . . 126(4) ?
Zn1 O1W H2W . . 120(5) ?
H1W O1W H2W . . 109(6) ?
C15 C11 N4 . . 123.1(4) ?
C15 C11 N1 . . 120.2(4) ?
N4 C11 N1 . . 116.7(4) ?
C11 N4 C12 . . 117.4(4) ?
N4 C12 C13 . . 121.1(5) ?
N4 C12 H12 . . 119.5 ?
C13 C12 H12 . . 119.5 ?
C14 C13 C12 . . 118.0(5) ?
C14 C13 H13 . . 121.0 ?
C12 C13 H13 . . 121.0 ?
C15 C14 C13 . . 121.2(5) ?
C15 C14 H14 . . 119.4 ?
C13 C14 H14 . . 119.4 ?
C11 C15 C14 . . 119.3(5) ?
C11 C15 H15 . . 120.4 ?
C14 C15 H15 . . 120.4 ?
O3 Cl1 O2 . . 111.4(6) ?
O3 Cl1 O4 . . 107.6(5) ?
O2 Cl1 O4 . . 108.1(4) ?
O3 Cl1 O5 . . 108.4(4) ?
O2 Cl1 O5 . . 109.0(4) ?
O4 Cl1 O5 . . 112.4(3) ?

loop_
_geom_bond_atom_site_label_1
_geom_bond_atom_site_label_2
_geom_bond_site_symmetry_2
_geom_bond_distance
_geom_bond_publ_flag
N1 C11 . 1.404(5) ?
N1 C6 . 1.411(6) ?
N1 C1 . 1.428(5) ?
C1 N2 . 1.338(6) ?
C1 C2 . 1.364(6) ?
C2 C3 . 1.376(7) ?
C2 H2 . 0.9300 ?
C3 C4 . 1.374(8) ?
C3 H3 . 0.9300 ?
C4 C5 . 1.359(7) ?
C4 H4 . 0.9300 ?
C5 N2 . 1.352(6) ?
C5 H5 . 0.9300 ?
N2 Zn1 . 2.142(4) ?
C6 N3 . 1.335(5) ?
C6 C7 . 1.368(7) ?
C7 C8 . 1.366(7) ?
C7 H7 . 0.9300 ?
C8 C9 . 1.384(8) ?
C8 H8 . 0.9300 ?
C9 C10 . 1.352(7) ?
C9 H9 . 0.9300 ?
C10 N3 . 1.352(5) ?
C10 H10 . 0.9300 ?
N3 Zn1 . 2.128(4) ?
Zn1 N3 2_656 2.128(4) ?
Zn1 N2 2_656 2.142(4) ?
Zn1 O1W . 2.182(4) ?
Zn1 O1W 2_656 2.182(4) ?
O1W H1W . 0.85(4) ?
O1W H2W . 0.83(2) ?
C11 C15 . 1.325(6) ?
C11 N4 . 1.358(6) ?
N4 C12 . 1.364(6) ?
C12 C13 . 1.379(7) ?
C12 H12 . 0.9300 ?
C13 C14 . 1.364(8) ?
C13 H13 . 0.9300 ?
C14 C15 . 1.346(7) ?
C14 H14 . 0.9300 ?
C15 H15 . 0.9300 ?
Cl1 O3 . 1.314(5) ?
Cl1 O2 . 1.330(5) ?
Cl1 O4 . 1.369(5) ?
Cl1 O5 . 1.401(4) ?

loop_
_geom_hbond_atom_site_label_D
_geom_hbond_atom_site_label_H
_geom_hbond_atom_site_label_A
_geom_hbond_site_symmetry_A
_geom_hbond_distance_DH
_geom_hbond_distance_HA
_geom_hbond_distance_DA
_geom_hbond_angle_DHA
_geom_hbond_publ_flag
C3 H3 O2 7_657 0.93 2.43 3.336(8) 165.5 n
O1W H2W O5 8_456 0.83(2) 2.23(4) 2.939(6) 143(6) y
O1W H1W O4 3_445 0.85(4) 2.07(5) 2.868(6) 158(6) y

loop_
_geom_torsion_atom_site_label_1
_geom_torsion_atom_site_label_2
_geom_torsion_atom_site_label_3
_geom_torsion_atom_site_label_4
_geom_torsion_site_symmetry_1
_geom_torsion_site_symmetry_2
_geom_torsion_site_symmetry_3
_geom_torsion_site_symmetry_4
_geom_torsion
_geom_torsion_publ_flag
C11 N1 C1 N2 . . . . 115.9(5) ?
C6 N1 C1 N2 . . . . -71.3(5) ?
C11 N1 C1 C2 . . . . -64.4(6) ?
C6 N1 C1 C2 . . . . 108.4(5) ?
N2 C1 C2 C3 . . . . -0.5(8) ?
N1 C1 C2 C3 . . . . 179.8(5) ?
C1 C2 C3 C4 . . . . -0.1(9) ?
C2 C3 C4 C5 . . . . 1.1(9) ?
C3 C4 C5 N2 . . . . -1.6(9) ?
C2 C1 N2 C5 . . . . 0.1(7) ?
N1 C1 N2 C5 . . . . 179.8(4) ?
C2 C1 N2 Zn1 . . . . -166.8(4) ?
N1 C1 N2 Zn1 . . . . 12.9(5) ?
C4 C5 N2 C1 . . . . 1.0(8) ?
C4 C5 N2 Zn1 . . . . 167.3(4) ?
C11 N1 C6 N3 . . . . -129.6(4) ?
C1 N1 C6 N3 . . . . 57.8(5) ?
C11 N1 C6 C7 . . . . 53.0(6) ?
C1 N1 C6 C7 . . . . -119.5(5) ?
N3 C6 C7 C8 . . . . 0.7(7) ?
N1 C6 C7 C8 . . . . 177.9(4) ?
C6 C7 C8 C9 . . . . -2.2(8) ?
C7 C8 C9 C10 . . . . 1.5(8) ?
C8 C9 C10 N3 . . . . 0.9(8) ?
C7 C6 N3 C10 . . . . 1.6(7) ?
N1 C6 N3 C10 . . . . -175.7(4) ?
C7 C6 N3 Zn1 . . . . -174.0(3) ?
N1 C6 N3 Zn1 . . . . 8.7(5) ?
C9 C10 N3 C6 . . . . -2.4(7) ?
C9 C10 N3 Zn1 . . . . 173.1(4) ?
C6 N3 Zn1 N3 . . . 2_656 56.2(3) ?
C10 N3 Zn1 N3 . . . 2_656 -119.1(4) ?
C6 N3 Zn1 N2 . . . 2_656 141.9(3) ?
C10 N3 Zn1 N2 . . . 2_656 -33.4(4) ?
C6 N3 Zn1 N2 . . . . -42.8(3) ?
C10 N3 Zn1 N2 . . . . 141.9(4) ?
C6 N3 Zn1 O1W . . . 2_656 -130.5(3) ?
C10 N3 Zn1 O1W . . . 2_656 54.2(4) ?
C1 N2 Zn1 N3 . . . . 30.8(3) ?
C5 N2 Zn1 N3 . . . . -135.2(4) ?
C1 N2 Zn1 N3 . . . 2_656 -61.9(3) ?
C5 N2 Zn1 N3 . . . 2_656 132.0(4) ?
C1 N2 Zn1 O1W . . . . -153.6(4) ?
C5 N2 Zn1 O1W . . . . 40.3(4) ?
C1 N2 Zn1 O1W . . . 2_656 123.2(4) ?
C5 N2 Zn1 O1W . . . 2_656 -42.9(4) ?
C6 N1 C11 C15 . . . . -166.6(5) ?
C1 N1 C11 C15 . . . . 5.8(7) ?
C6 N1 C11 N4 . . . . 16.3(6) ?
C1 N1 C11 N4 . . . . -171.4(4) ?
C15 C11 N4 C12 . . . . -0.8(7) ?
N1 C11 N4 C12 . . . . 176.2(4) ?
C11 N4 C12 C13 . . . . -0.7(8) ?
N4 C12 C13 C14 . . . . 1.9(9) ?
C12 C13 C14 C15 . . . . -1.7(9) ?
N4 C11 C15 C14 . . . . 1.0(8) ?
N1 C11 C15 C14 . . . . -175.9(5) ?
C13 C14 C15 C11 . . . . 0.3(9) ?
